data_7048634
loop_
_publ_author_name
'Manav, Neha'
'Kesavan, Praseetha E.'
'Ishida, Masatoshi'
'Mori, Shigeki'
'Yasutake, Yuhsuke'
'Fukatsu, Susumu'
'Furuta, Hiroyuki'
'Gupta, Iti'

_publ_section_title
;
 Phosphorescent rhenium-dipyrrinates: efficient photosensitizers for
 singlet oxygen generation.
;
_journal_issue 7
_journal_name_full 'Dalton transactions (Cambridge, England : 2003)'
_journal_page_first 2467
_journal_page_last 2478
_journal_paper_doi 10.1039/c8dt04540b
_journal_volume 48
_journal_year 2019
_chemical_formula_moiety 'C36 H25 F N2 O3 P Re'
_chemical_formula_sum 'C36 H25 F N2 O3 P Re'
_chemical_formula_weight 769.75
_space_group_crystal_system monoclinic
_space_group_IT_number 9
_space_group_name_Hall 'I -2ya'
_space_group_name_H-M_alt 'I 1 a 1'
_symmetry_space_group_name_Hall 'I -2ya'
_symmetry_space_group_name_H-M 'I 1 a 1'
_atom_sites_solution_hydrogens geom
_atom_sites_solution_primary direct
_atom_sites_solution_secondary difmap
_audit_creation_method SHELXL-2014/7
_audit_update_record
;
2016-08-30 deposited with the CCDC.
2019-01-14 downloaded from the CCDC.
;
_cell_angle_alpha 90
_cell_angle_beta 94.9322(16)
_cell_angle_gamma 90
_cell_formula_units_Z 4
_cell_length_a 17.5172(3)
_cell_length_b 8.35500(14)
_cell_length_c 19.9929(3)
_cell_measurement_reflns_used 18083
_cell_measurement_temperature 100(2)
_cell_measurement_theta_max 31.28
_cell_measurement_theta_min 2.13
_cell_volume 2915.25(8)
_computing_cell_refinement 'CrysAlisPro 1.171.38.41 (Rigaku OD, 2015)'
_computing_data_collection 'CrystalClear (Rigaku Inc., 2008)'
_computing_data_reduction 'CrysAlisPro 1.171.38.41 (Rigaku OD, 2015)'
_computing_molecular_graphics 'CrystalStructure 4.2.2 (Rigaku, 2016)'
_computing_publication_material 'CrystalStructure 4.2.2 (Rigaku, 2016)'
_computing_structure_refinement 'SHELXL-2014/7 (Sheldrick, 2014)'
_computing_structure_solution 'SIR2011 (Burla, et al., 2012)'
_diffrn_ambient_temperature 100(2)
_diffrn_detector_area_resol_mean 7.111
_diffrn_measured_fraction_theta_full 1.000
_diffrn_measured_fraction_theta_max 1.000
_diffrn_measurement_device_type 'Rigaku Saturn724'
_diffrn_measurement_method \w
_diffrn_radiation_type MoK\a
_diffrn_radiation_wavelength 0.71075
_diffrn_reflns_av_R_equivalents 0.0406
_diffrn_reflns_av_unetI/netI 0.0415
_diffrn_reflns_Laue_measured_fraction_full 1.000
_diffrn_reflns_Laue_measured_fraction_max 1.000
_diffrn_reflns_limit_h_max 23
_diffrn_reflns_limit_h_min -23
_diffrn_reflns_limit_k_max 11
_diffrn_reflns_limit_k_min -11
_diffrn_reflns_limit_l_max 26
_diffrn_reflns_limit_l_min -26
_diffrn_reflns_number 23313
_diffrn_reflns_point_group_measured_fraction_full 0.999
_diffrn_reflns_point_group_measured_fraction_max 0.998
_diffrn_reflns_theta_full 25.242
_diffrn_reflns_theta_max 27.999
_diffrn_reflns_theta_min 2.045
_diffrn_source 'Varimax 50 kV 10 mA Rotating anode'
_exptl_absorpt_coefficient_mu 4.271
_exptl_absorpt_correction_T_max 0.918
_exptl_absorpt_correction_T_min 0.570
_exptl_absorpt_correction_type multi-scan
_exptl_absorpt_process_details
;
CrysAlisPro 1.171.38.41 (Rigaku Oxford Diffraction, 2015)
Empirical absorption correction using spherical harmonics,
 implemented in SCALE3 ABSPACK scaling algorithm.
;
_exptl_crystal_colour orange
_exptl_crystal_density_diffrn 1.754
_exptl_crystal_density_method 'not measured'
_exptl_crystal_description plate
_exptl_crystal_F_000 1512
_exptl_crystal_preparation ', Luminescent'
_exptl_crystal_size_max 0.150
_exptl_crystal_size_mid 0.070
_exptl_crystal_size_min 0.020
_refine_diff_density_max 0.644
_refine_diff_density_min -0.660
_refine_diff_density_rms 0.102
_refine_ls_abs_structure_details
;
 Flack x determined using 3088 quotients [(I+)-(I-)]/[(I+)+(I-)]
 (Parsons, Flack and Wagner, Acta Cryst. B69 (2013) 249-259).
;
_refine_ls_abs_structure_Flack 0.144(5)
_refine_ls_extinction_method none
_refine_ls_goodness_of_fit_ref 1.018
_refine_ls_hydrogen_treatment constr
_refine_ls_matrix_type full
_refine_ls_number_parameters 397
_refine_ls_number_reflns 7038
_refine_ls_number_restraints 2
_refine_ls_restrained_S_all 1.018
_refine_ls_R_factor_all 0.0302
_refine_ls_R_factor_gt 0.0279
_refine_ls_shift/su_max 0.000
_refine_ls_shift/su_mean 0.000
_refine_ls_structure_factor_coef Fsqd
_refine_ls_weighting_details 'w=1/[\s^2^(Fo^2^)+(0.0256P)^2^+8.2886P] where P=(Fo^2^+2Fc^2^)/3'
_refine_ls_weighting_scheme calc
_refine_ls_wR_factor_gt 0.0586
_refine_ls_wR_factor_ref 0.0600
_reflns_Friedel_coverage 0.995
_reflns_Friedel_fraction_full 0.998
_reflns_Friedel_fraction_max 0.996
_reflns_number_gt 6687
_reflns_number_total 7038
_reflns_threshold_expression 'I > 2\s(I)'
_cod_data_source_file c8dt04540b2.cif
_cod_data_source_block shelxl_CCDC3
_cod_depositor_comments 'Adding full bibliography for 7048631--7048636.cif.'
_cod_database_code 7048634
_shelx_shelxl_version_number 2014/7
_shelx_space_group_comment
;
The symmetry employed for this shelxl refinement is uniquely defined
by the following loop, which should always be used as a source of
symmetry information in preference to the above space-group names.
They are only intended as comments.
;
_shelx_estimated_absorpt_t_min 0.567
_shelx_estimated_absorpt_t_max 0.919

loop_
_space_group_symop_operation_xyz
'x, y, z'
'x+1/2, -y, z'
'x+1/2, y+1/2, z+1/2'
'x+1, -y+1/2, z+1/2'

loop_
_atom_site_label
_atom_site_type_symbol
_atom_site_fract_x
_atom_site_fract_y
_atom_site_fract_z
_atom_site_U_iso_or_equiv
_atom_site_adp_type
_atom_site_occupancy
_atom_site_site_symmetry_order
_atom_site_calc_flag
_atom_site_refinement_flags_posn
_atom_site_refinement_flags_adp
Re1 Re 0.11142(3) 0.00987(2) 0.31740(3) 0.00856(6) Uani 1 1 d . .
P1 P 0.04676(10) 0.10849(19) 0.41769(9) 0.0100(3) Uani 1 1 d . .
F1 F -0.2532(3) 0.4541(6) 0.0143(3) 0.0352(12) Uani 1 1 d . .
O1 O 0.2712(3) 0.1160(6) 0.3765(3) 0.0201(11) Uani 1 1 d . .
O2 O 0.1424(3) -0.3234(6) 0.3786(3) 0.0215(11) Uani 1 1 d . .
O3 O 0.1916(3) -0.1260(6) 0.1982(3) 0.0200(11) Uani 1 1 d . .
N1 N -0.0016(3) -0.0572(6) 0.2737(3) 0.0102(11) Uani 1 1 d . .
N2 N 0.0876(3) 0.2375(6) 0.2674(3) 0.0119(11) Uani 1 1 d . .
C1 C -0.0373(4) -0.1945(8) 0.2849(3) 0.0146(14) Uani 1 1 d . .
H1 H -0.0159 -0.2770 0.3133 0.017 Uiso 1 1 calc R U
C2 C -0.1101(4) -0.2028(8) 0.2497(4) 0.0172(14) Uani 1 1 d . .
H2 H -0.1455 -0.2887 0.2505 0.021 Uiso 1 1 calc R U
C3 C -0.1202(4) -0.0638(8) 0.2142(3) 0.0130(13) Uani 1 1 d . .
H3 H -0.1638 -0.0346 0.1853 0.016 Uiso 1 1 calc R U
C4 C -0.0521(4) 0.0297(8) 0.2289(3) 0.0109(12) Uani 1 1 d . .
C5 C -0.0387(4) 0.1842(7) 0.2062(3) 0.0112(12) Uani 1 1 d . .
C6 C 0.0241(4) 0.2836(8) 0.2246(3) 0.0115(13) Uani 1 1 d . .
C7 C 0.0371(4) 0.4385(8) 0.1983(3) 0.0150(14) Uani 1 1 d . .
H7 H 0.0030 0.4974 0.1680 0.018 Uiso 1 1 calc R U
C8 C 0.1084(4) 0.4869(7) 0.2253(3) 0.0162(14) Uani 1 1 d . .
H8 H 0.1333 0.5853 0.2174 0.019 Uiso 1 1 calc R U
C9 C 0.1370(4) 0.3599(8) 0.2671(3) 0.0154(14) Uani 1 1 d . .
H9 H 0.1856 0.3613 0.2921 0.019 Uiso 1 1 calc R U
C10 C -0.0990(4) 0.2530(8) 0.1558(3) 0.0128(13) Uani 1 1 d . .
C11 C -0.1474(4) 0.3740(9) 0.1739(4) 0.0199(15) Uani 1 1 d . .
H11 H -0.1436 0.4125 0.2188 0.024 Uiso 1 1 calc R U
C12 C -0.2017(4) 0.4398(10) 0.1262(4) 0.0252(17) Uani 1 1 d . .
H12 H -0.2357 0.5214 0.1383 0.030 Uiso 1 1 calc R U
C13 C -0.2045(4) 0.3835(9) 0.0621(4) 0.0220(16) Uani 1 1 d . .
C14 C -0.1583(4) 0.2631(8) 0.0423(4) 0.0192(15) Uani 1 1 d . .
H14 H -0.1625 0.2257 -0.0028 0.023 Uiso 1 1 calc R U
C15 C -0.1052(4) 0.1977(8) 0.0899(4) 0.0162(14) Uani 1 1 d . .
H15 H -0.0727 0.1139 0.0775 0.019 Uiso 1 1 calc R U
C16 C -0.0363(4) 0.2390(8) 0.3983(3) 0.0127(13) Uani 1 1 d . .
C17 C -0.1020(4) 0.1782(8) 0.3629(3) 0.0159(14) Uani 1 1 d . .
H17 H -0.1035 0.0691 0.3494 0.019 Uiso 1 1 calc R U
C18 C -0.1649(4) 0.2745(9) 0.3474(3) 0.0183(15) Uani 1 1 d . .
H18 H -0.2096 0.2310 0.3240 0.022 Uiso 1 1 calc R U
C19 C -0.1632(4) 0.4346(9) 0.3657(3) 0.0175(15) Uani 1 1 d . .
H19 H -0.2067 0.5005 0.3548 0.021 Uiso 1 1 calc R U
C20 C -0.0985(4) 0.4981(8) 0.3998(4) 0.0195(15) Uani 1 1 d . .
H20 H -0.0973 0.6079 0.4121 0.023 Uiso 1 1 calc R U
C21 C -0.0345(4) 0.4005(8) 0.4163(3) 0.0153(14) Uani 1 1 d . .
H21 H 0.0102 0.4443 0.4398 0.018 Uiso 1 1 calc R U
C22 C 0.1078(3) 0.2283(7) 0.4781(3) 0.0098(12) Uani 1 1 d . .
C23 C 0.1582(4) 0.3371(8) 0.4535(3) 0.0140(13) Uani 1 1 d . .
H23 H 0.1602 0.3476 0.4064 0.017 Uiso 1 1 calc R U
C24 C 0.2058(4) 0.4310(8) 0.4966(3) 0.0155(14) Uani 1 1 d . .
H24 H 0.2398 0.5060 0.4792 0.019 Uiso 1 1 calc R U
C25 C 0.2030(4) 0.4139(9) 0.5650(4) 0.0202(15) Uani 1 1 d . .
H25 H 0.2366 0.4746 0.5950 0.024 Uiso 1 1 calc R U
C26 C 0.1511(4) 0.3081(9) 0.5903(4) 0.0176(16) Uani 1 1 d . .
H26 H 0.1481 0.2997 0.6374 0.021 Uiso 1 1 calc R U
C27 C 0.1041(4) 0.2159(9) 0.5471(4) 0.0153(15) Uani 1 1 d . .
H27 H 0.0690 0.1435 0.5645 0.018 Uiso 1 1 calc R U
C28 C 0.0137(4) -0.0512(8) 0.4715(3) 0.0123(13) Uani 1 1 d . .
C29 C 0.0697(4) -0.1494(8) 0.5030(4) 0.0184(14) Uani 1 1 d . .
H29 H 0.1211 -0.1401 0.4919 0.022 Uiso 1 1 calc R U
C30 C 0.0515(4) -0.2605(8) 0.5504(4) 0.0208(16) Uani 1 1 d . .
H30 H 0.0907 -0.3252 0.5724 0.025 Uiso 1 1 calc R U
C31 C -0.0230(5) -0.2776(8) 0.5658(4) 0.0253(17) Uani 1 1 d . .
H31 H -0.0352 -0.3514 0.5994 0.030 Uiso 1 1 calc R U
C32 C -0.0802(4) -0.1867(8) 0.5322(4) 0.0229(16) Uani 1 1 d . .
H32 H -0.1320 -0.2022 0.5412 0.028 Uiso 1 1 calc R U
C33 C -0.0619(4) -0.0727(8) 0.4852(3) 0.0163(14) Uani 1 1 d . .
H33 H -0.1012 -0.0097 0.4626 0.020 Uiso 1 1 calc R U
C34 C 0.2114(4) 0.0777(8) 0.3556(3) 0.0131(13) Uani 1 1 d . .
C35 C 0.1301(4) -0.1982(8) 0.3579(3) 0.0145(14) Uani 1 1 d . .
C36 C 0.1603(4) -0.0719(8) 0.2405(3) 0.0135(13) Uani 1 1 d . .

loop_
_atom_site_aniso_label
_atom_site_aniso_U_11
_atom_site_aniso_U_22
_atom_site_aniso_U_33
_atom_site_aniso_U_23
_atom_site_aniso_U_13
_atom_site_aniso_U_12
Re1 0.00881(10) 0.00846(10) 0.00832(10) 0.00075(19) 0.00029(7) -0.00002(18)
P1 0.0103(8) 0.0093(8) 0.0105(8) 0.0008(6) 0.0008(6) -0.0003(6)
F1 0.020(2) 0.053(3) 0.031(3) 0.021(2) -0.009(2) 0.003(2)
O1 0.015(3) 0.022(3) 0.024(3) -0.003(2) 0.001(2) -0.002(2)
O2 0.030(3) 0.014(3) 0.020(3) 0.006(2) 0.000(2) 0.004(2)
O3 0.026(3) 0.017(3) 0.017(3) -0.002(2) 0.007(2) 0.002(2)
N1 0.011(3) 0.008(3) 0.012(3) -0.001(2) 0.000(2) 0.001(2)
N2 0.018(3) 0.009(3) 0.009(3) 0.001(2) 0.000(2) 0.000(2)
C1 0.019(3) 0.008(3) 0.017(3) 0.005(3) 0.001(3) -0.001(3)
C2 0.012(3) 0.016(3) 0.022(4) -0.003(3) -0.006(3) -0.003(3)
C3 0.011(3) 0.018(3) 0.010(3) -0.002(3) 0.000(2) -0.002(3)
C4 0.012(3) 0.012(3) 0.008(3) -0.002(3) 0.002(2) 0.002(2)
C5 0.015(3) 0.009(3) 0.010(3) -0.001(2) 0.001(2) 0.007(2)
C6 0.013(3) 0.013(3) 0.008(3) -0.002(2) 0.000(2) 0.003(2)
C7 0.023(4) 0.011(3) 0.010(3) 0.003(3) 0.000(3) 0.005(3)
C8 0.027(4) 0.010(3) 0.011(3) -0.003(2) 0.003(3) -0.005(3)
C9 0.021(4) 0.017(3) 0.008(3) -0.006(3) -0.001(3) -0.005(3)
C10 0.012(3) 0.013(3) 0.013(3) 0.003(3) 0.001(3) 0.000(2)
C11 0.024(4) 0.023(4) 0.013(3) 0.007(3) 0.002(3) 0.008(3)
C12 0.019(4) 0.030(4) 0.028(4) 0.008(3) 0.008(3) 0.014(3)
C13 0.016(3) 0.031(4) 0.017(4) 0.014(3) -0.008(3) -0.005(3)
C14 0.021(4) 0.020(4) 0.016(4) -0.001(3) -0.004(3) -0.009(3)
C15 0.020(4) 0.013(3) 0.016(3) 0.001(3) 0.003(3) 0.001(3)
C16 0.012(3) 0.017(3) 0.009(3) 0.001(3) 0.003(2) 0.003(3)
C17 0.020(3) 0.017(3) 0.011(3) -0.001(3) 0.001(3) 0.002(3)
C18 0.008(3) 0.034(4) 0.013(3) 0.000(3) -0.001(3) 0.004(3)
C19 0.013(3) 0.024(4) 0.016(4) 0.009(3) 0.002(3) 0.009(3)
C20 0.023(4) 0.014(4) 0.022(4) 0.003(3) 0.003(3) 0.002(3)
C21 0.016(3) 0.012(3) 0.018(3) 0.001(3) 0.003(3) -0.002(3)
C22 0.010(3) 0.009(3) 0.010(3) 0.000(2) -0.003(2) -0.002(2)
C23 0.015(3) 0.017(3) 0.010(3) -0.003(3) 0.000(3) 0.001(3)
C24 0.016(3) 0.016(3) 0.014(3) -0.003(3) 0.003(3) -0.005(3)
C25 0.019(4) 0.019(4) 0.021(4) -0.007(3) -0.004(3) 0.000(3)
C26 0.025(4) 0.019(4) 0.009(3) 0.000(3) 0.000(3) 0.002(3)
C27 0.014(4) 0.015(4) 0.017(4) 0.004(3) 0.001(3) -0.003(3)
C28 0.015(3) 0.008(3) 0.013(3) 0.001(3) -0.001(3) -0.001(2)
C29 0.020(4) 0.019(4) 0.017(4) 0.000(3) 0.005(3) 0.001(3)
C30 0.030(4) 0.013(3) 0.019(4) 0.005(3) 0.000(3) 0.003(3)
C31 0.048(5) 0.005(3) 0.024(4) 0.001(3) 0.014(4) -0.005(3)
C32 0.029(4) 0.014(3) 0.028(4) -0.002(3) 0.020(3) -0.002(3)
C33 0.018(3) 0.013(3) 0.019(4) -0.005(3) 0.002(3) -0.003(3)
C34 0.014(3) 0.012(3) 0.014(3) -0.001(3) 0.002(3) 0.004(3)
C35 0.012(3) 0.017(3) 0.014(3) 0.000(3) 0.001(3) -0.001(3)
C36 0.013(3) 0.009(3) 0.017(3) 0.002(3) -0.004(3) -0.003(2)

loop_
_atom_type_symbol
_atom_type_description
_atom_type_scat_dispersion_real
_atom_type_scat_dispersion_imag
_atom_type_scat_source
C C 0.0033 0.0016 'International Tables Vol C Tables 4.2.6.8 and 6.1.1.4'
H H 0.0000 0.0000 'International Tables Vol C Tables 4.2.6.8 and 6.1.1.4'
F F 0.0171 0.0103 'International Tables Vol C Tables 4.2.6.8 and 6.1.1.4'
N N 0.0061 0.0033 'International Tables Vol C Tables 4.2.6.8 and 6.1.1.4'
O O 0.0106 0.0060 'International Tables Vol C Tables 4.2.6.8 and 6.1.1.4'
P P 0.1023 0.0942 'International Tables Vol C Tables 4.2.6.8 and 6.1.1.4'
Re Re -1.0185 7.2310 'International Tables Vol C Tables 4.2.6.8 and 6.1.1.4'

loop_
_geom_angle_atom_site_label_1
_geom_angle_atom_site_label_2
_geom_angle_atom_site_label_3
_geom_angle
C35 Re1 C34 89.1(3)
C35 Re1 C36 86.8(3)
C34 Re1 C36 88.3(3)
C35 Re1 N1 92.9(2)
C34 Re1 N1 177.9(2)
C36 Re1 N1 92.3(2)
C35 Re1 N2 177.0(3)
C34 Re1 N2 93.2(2)
C36 Re1 N2 91.4(2)
N1 Re1 N2 84.8(2)
C35 Re1 P1 91.9(2)
C34 Re1 P1 92.5(2)
C36 Re1 P1 178.48(19)
N1 Re1 P1 86.99(15)
N2 Re1 P1 89.89(15)
C16 P1 C22 102.8(3)
C16 P1 C28 105.8(3)
C22 P1 C28 101.8(3)
C16 P1 Re1 115.4(2)
C22 P1 Re1 115.1(2)
C28 P1 Re1 114.4(2)
C1 N1 C4 105.9(5)
C1 N1 Re1 125.4(4)
C4 N1 Re1 128.7(4)
C9 N2 C6 105.5(5)
C9 N2 Re1 124.9(5)
C6 N2 Re1 129.3(4)
N1 C1 C2 112.2(6)
N1 C1 H1 123.9
C2 C1 H1 123.9
C3 C2 C1 106.8(6)
C3 C2 H2 126.6
C1 C2 H2 126.6
C2 C3 C4 106.8(6)
C2 C3 H3 126.6
C4 C3 H3 126.6
C5 C4 N1 124.9(6)
C5 C4 C3 126.6(6)
N1 C4 C3 108.4(5)
C4 C5 C6 127.7(6)
C4 C5 C10 116.3(6)
C6 C5 C10 116.0(6)
N2 C6 C5 124.3(6)
N2 C6 C7 109.4(6)
C5 C6 C7 126.1(6)
C8 C7 C6 106.9(6)
C8 C7 H7 126.5
C6 C7 H7 126.5
C7 C8 C9 105.9(6)
C7 C8 H8 127.1
C9 C8 H8 127.1
N2 C9 C8 112.3(6)
N2 C9 H9 123.9
C8 C9 H9 123.9
C11 C10 C15 119.2(6)
C11 C10 C5 120.8(6)
C15 C10 C5 120.0(6)
C10 C11 C12 120.3(7)
C10 C11 H11 119.9
C12 C11 H11 119.9
C13 C12 C11 118.2(7)
C13 C12 H12 120.9
C11 C12 H12 120.9
F1 C13 C12 118.8(7)
F1 C13 C14 117.7(7)
C12 C13 C14 123.4(7)
C13 C14 C15 117.9(6)
C13 C14 H14 121.0
C15 C14 H14 121.0
C14 C15 C10 121.0(6)
C14 C15 H15 119.5
C10 C15 H15 119.5
C17 C16 C21 118.9(6)
C17 C16 P1 119.8(5)
C21 C16 P1 121.3(5)
C18 C17 C16 120.7(6)
C18 C17 H17 119.7
C16 C17 H17 119.7
C17 C18 C19 120.4(6)
C17 C18 H18 119.8
C19 C18 H18 119.8
C20 C19 C18 120.0(6)
C20 C19 H19 120.0
C18 C19 H19 120.0
C19 C20 C21 120.0(6)
C19 C20 H20 120.0
C21 C20 H20 120.0
C16 C21 C20 120.0(6)
C16 C21 H21 120.0
C20 C21 H21 120.0
C23 C22 C27 119.0(6)
C23 C22 P1 118.5(5)
C27 C22 P1 122.5(5)
C22 C23 C24 121.2(6)
C22 C23 H23 119.4
C24 C23 H23 119.4
C25 C24 C23 119.0(6)
C25 C24 H24 120.5
C23 C24 H24 120.5
C24 C25 C26 120.3(7)
C24 C25 H25 119.8
C26 C25 H25 119.8
C27 C26 C25 120.1(7)
C27 C26 H26 120.0
C25 C26 H26 120.0
C26 C27 C22 120.4(7)
C26 C27 H27 119.8
C22 C27 H27 119.8
C29 C28 C33 118.9(6)
C29 C28 P1 116.7(5)
C33 C28 P1 124.3(5)
C30 C29 C28 120.9(7)
C30 C29 H29 119.6
C28 C29 H29 119.6
C31 C30 C29 120.1(7)
C31 C30 H30 119.9
C29 C30 H30 119.9
C30 C31 C32 119.7(7)
C30 C31 H31 120.1
C32 C31 H31 120.1
C31 C32 C33 120.2(7)
C31 C32 H32 119.9
C33 C32 H32 119.9
C28 C33 C32 120.0(7)
C28 C33 H33 120.0
C32 C33 H33 120.0
O1 C34 Re1 178.0(6)
O2 C35 Re1 176.4(6)
O3 C36 Re1 175.7(6)

loop_
_geom_bond_atom_site_label_1
_geom_bond_atom_site_label_2
_geom_bond_distance
Re1 C35 1.933(7)
Re1 C34 1.934(7)
Re1 C36 1.947(7)
Re1 N1 2.168(5)
Re1 N2 2.172(5)
Re1 P1 2.5244(19)
P1 C16 1.833(6)
P1 C22 1.838(6)
P1 C28 1.839(7)
F1 C13 1.359(8)
O1 C34 1.140(8)
O2 C35 1.139(8)
O3 C36 1.140(8)
N1 C1 1.333(8)
N1 C4 1.406(8)
N2 C9 1.340(8)
N2 C6 1.398(8)
C1 C2 1.404(9)
C1 H1 0.9500
C2 C3 1.365(10)
C2 H2 0.9500
C3 C4 1.435(9)
C3 H3 0.9500
C4 C5 1.394(9)
C5 C6 1.403(9)
C5 C10 1.508(9)
C6 C7 1.423(9)
C7 C8 1.379(10)
C7 H7 0.9500
C8 C9 1.415(9)
C8 H8 0.9500
C9 H9 0.9500
C10 C11 1.387(9)
C10 C15 1.391(9)
C11 C12 1.400(10)
C11 H11 0.9500
C12 C13 1.363(11)
C12 H12 0.9500
C13 C14 1.372(11)
C14 C15 1.385(9)
C14 H14 0.9500
C15 H15 0.9500
C16 C17 1.393(9)
C16 C21 1.397(9)
C17 C18 1.378(9)
C17 H17 0.9500
C18 C19 1.387(10)
C18 H18 0.9500
C19 C20 1.377(10)
C19 H19 0.9500
C20 C21 1.403(9)
C20 H20 0.9500
C21 H21 0.9500
C22 C23 1.386(9)
C22 C27 1.391(9)
C23 C24 1.389(9)
C23 H23 0.9500
C24 C25 1.381(10)
C24 H24 0.9500
C25 C26 1.393(11)
C25 H25 0.9500
C26 C27 1.376(10)
C26 H26 0.9500
C27 H27 0.9500
C28 C29 1.387(9)
C28 C33 1.388(9)
C29 C30 1.383(9)
C29 H29 0.9500
C30 C31 1.374(11)
C30 H30 0.9500
C31 C32 1.384(11)
C31 H31 0.9500
C32 C33 1.394(10)
C32 H32 0.9500
C33 H33 0.9500

loop_
_geom_torsion_atom_site_label_1
_geom_torsion_atom_site_label_2
_geom_torsion_atom_site_label_3
_geom_torsion_atom_site_label_4
_geom_torsion
C4 N1 C1 C2 -0.5(8)
Re1 N1 C1 C2 179.7(5)
N1 C1 C2 C3 0.5(8)
C1 C2 C3 C4 -0.4(8)
C1 N1 C4 C5 177.0(6)
Re1 N1 C4 C5 -3.2(10)
C1 N1 C4 C3 0.2(7)
Re1 N1 C4 C3 -180.0(4)
C2 C3 C4 C5 -176.6(6)
C2 C3 C4 N1 0.1(7)
N1 C4 C5 C6 -2.4(11)
C3 C4 C5 C6 173.7(6)
N1 C4 C5 C10 177.5(6)
C3 C4 C5 C10 -6.4(10)
C9 N2 C6 C5 174.6(6)
Re1 N2 C6 C5 0.5(9)
C9 N2 C6 C7 0.1(7)
Re1 N2 C6 C7 -174.0(4)
C4 C5 C6 N2 3.8(10)
C10 C5 C6 N2 -176.1(6)
C4 C5 C6 C7 177.4(7)
C10 C5 C6 C7 -2.5(9)
N2 C6 C7 C8 -0.1(7)
C5 C6 C7 C8 -174.5(6)
C6 C7 C8 C9 0.1(7)
C6 N2 C9 C8 0.0(7)
Re1 N2 C9 C8 174.4(4)
C7 C8 C9 N2 -0.1(8)
C4 C5 C10 C11 108.2(7)
C6 C5 C10 C11 -71.9(8)
C4 C5 C10 C15 -73.4(8)
C6 C5 C10 C15 106.6(7)
C15 C10 C11 C12 -0.1(10)
C5 C10 C11 C12 178.3(7)
C10 C11 C12 C13 -1.1(11)
C11 C12 C13 F1 -175.3(6)
C11 C12 C13 C14 1.8(12)
F1 C13 C14 C15 176.0(6)
C12 C13 C14 C15 -1.1(11)
C13 C14 C15 C10 -0.2(10)
C11 C10 C15 C14 0.8(10)
C5 C10 C15 C14 -177.7(6)
C22 P1 C16 C17 -168.6(5)
C28 P1 C16 C17 -62.1(6)
Re1 P1 C16 C17 65.4(6)
C22 P1 C16 C21 13.5(6)
C28 P1 C16 C21 119.9(6)
Re1 P1 C16 C21 -112.6(5)
C21 C16 C17 C18 -1.5(10)
P1 C16 C17 C18 -179.5(5)
C16 C17 C18 C19 1.1(11)
C17 C18 C19 C20 -0.1(11)
C18 C19 C20 C21 -0.4(11)
C17 C16 C21 C20 1.0(10)
P1 C16 C21 C20 178.9(5)
C19 C20 C21 C16 0.0(11)
C16 P1 C22 C23 -86.5(5)
C28 P1 C22 C23 164.1(5)
Re1 P1 C22 C23 39.7(6)
C16 P1 C22 C27 92.2(6)
C28 P1 C22 C27 -17.2(6)
Re1 P1 C22 C27 -141.5(5)
C27 C22 C23 C24 1.2(10)
P1 C22 C23 C24 -180.0(5)
C22 C23 C24 C25 0.6(10)
C23 C24 C25 C26 -2.3(11)
C24 C25 C26 C27 2.3(11)
C25 C26 C27 C22 -0.4(10)
C23 C22 C27 C26 -1.3(10)
P1 C22 C27 C26 179.9(5)
C16 P1 C28 C29 -168.6(5)
C22 P1 C28 C29 -61.5(6)
Re1 P1 C28 C29 63.3(6)
C16 P1 C28 C33 7.5(7)
C22 P1 C28 C33 114.6(6)
Re1 P1 C28 C33 -120.6(5)
C33 C28 C29 C30 -3.9(10)
P1 C28 C29 C30 172.4(5)
C28 C29 C30 C31 1.5(11)
C29 C30 C31 C32 2.1(11)
C30 C31 C32 C33 -3.2(11)
C29 C28 C33 C32 2.8(10)
P1 C28 C33 C32 -173.3(5)
C31 C32 C33 C28 0.7(11)
